data_7242696
loop_
_publ_author_name
'Gong, Ya-Ping'
'Yang, Jian'
'Fang, Ji-Wang'
'Li, Qian'
'Yu, Zhi-Yong'
'Guan, Aijiao'
'Gong, Han-Yuan'

_publ_section_title
;
 A DNA small molecular probe with increasing K+ concentration promoted
 selectivity
;
_journal_issue 25
_journal_name_full 'RSC Advances'
_journal_page_first 15030
_journal_page_last 15035
_journal_paper_doi 10.1039/D0RA06274J
_journal_volume 11
_journal_year 2021
_chemical_formula_sum 'C15 H10 N4'
_chemical_formula_weight 246.27
_space_group_crystal_system monoclinic
_space_group_IT_number 14
_space_group_name_Hall '-P 2yn'
_space_group_name_H-M_alt 'P 1 21/n 1'
_atom_sites_solution_hydrogens mixed
_audit_creation_method SHELXL-2014
_audit_update_record
;
2020-01-13 deposited with the CCDC.	2021-03-29 downloaded from the CCDC.
;
_cell_angle_alpha 90
_cell_angle_beta 96.385(2)
_cell_angle_gamma 90
_cell_formula_units_Z 4
_cell_length_a 6.8961(2)
_cell_length_b 12.3330(3)
_cell_length_c 13.6728(3)
_cell_measurement_reflns_used 1182
_cell_measurement_temperature 100.01(10)
_cell_measurement_theta_max 49.991
_cell_measurement_theta_min 4.843
_cell_volume 1155.65(5)
_computing_cell_refinement 'CrysAlisPro 1.171.39.46e (Rigaku OD, 2018)'
_computing_data_collection 'CrysAlisPro 1.171.39.46e (Rigaku OD, 2018)'
_computing_data_reduction 'CrysAlisPro 1.171.39.46e (Rigaku OD, 2018)'
_computing_structure_refinement 'SHELXL-2014 (Sheldrick, 2014)'
_computing_structure_solution 'CrysAlisPro 1.171.39.46e (Rigaku OD, 2018)'
_diffrn_ambient_temperature 100.01(10)
_diffrn_detector_area_resol_mean 5.3127
_diffrn_measured_fraction_theta_full 1.000
_diffrn_measured_fraction_theta_max 0.982
_diffrn_measurement_device_type 'SuperNova, Dual, Cu at home/near, AtlasS2'
_diffrn_measurement_method '\w scans'
_diffrn_radiation_type CuK\a
_diffrn_radiation_wavelength 1.54184
_diffrn_reflns_av_R_equivalents 0.0213
_diffrn_reflns_av_unetI/netI 0.0191
_diffrn_reflns_Laue_measured_fraction_full 1.000
_diffrn_reflns_Laue_measured_fraction_max 0.982
_diffrn_reflns_limit_h_max 8
_diffrn_reflns_limit_h_min -6
_diffrn_reflns_limit_k_max 15
_diffrn_reflns_limit_k_min -13
_diffrn_reflns_limit_l_max 14
_diffrn_reflns_limit_l_min -16
_diffrn_reflns_number 7403
_diffrn_reflns_point_group_measured_fraction_full 1.000
_diffrn_reflns_point_group_measured_fraction_max 0.982
_diffrn_reflns_theta_full 67.684
_diffrn_reflns_theta_max 72.057
_diffrn_reflns_theta_min 4.843
_exptl_absorpt_coefficient_mu 0.709
_exptl_absorpt_correction_T_max 1.00000
_exptl_absorpt_correction_T_min 0.85445
_exptl_absorpt_correction_type multi-scan
_exptl_crystal_colour 'clear light red'
_exptl_crystal_density_diffrn 1.415
_exptl_crystal_description cube
_exptl_crystal_F_000 512
_exptl_crystal_size_max 0.080
_exptl_crystal_size_mid 0.030
_exptl_crystal_size_min 0.030
_refine_diff_density_max 0.269
_refine_diff_density_min -0.222
_refine_diff_density_rms 0.041
_refine_ls_extinction_coef 0.0010(4)
_refine_ls_extinction_expression Fc^*^=kFc[1+0.001xFc^2^\l^3^/sin(2\q)]^-1/4^
_refine_ls_extinction_method SHELXL
_refine_ls_goodness_of_fit_ref 1.019
_refine_ls_hydrogen_treatment mixed
_refine_ls_matrix_type full
_refine_ls_number_parameters 176
_refine_ls_number_reflns 2241
_refine_ls_number_restraints 0
_refine_ls_restrained_S_all 1.019
_refine_ls_R_factor_all 0.0398
_refine_ls_R_factor_gt 0.0369
_refine_ls_shift/su_max 0.000
_refine_ls_shift/su_mean 0.000
_refine_ls_structure_factor_coef Fsqd
_refine_ls_weighting_details 'w=1/[\s^2^(Fo^2^)+(0.0855P)^2^+0.1500P] where P=(Fo^2^+2Fc^2^)/3'
_refine_ls_weighting_scheme calc
_refine_ls_wR_factor_gt 0.1156
_refine_ls_wR_factor_ref 0.1201
_reflns_Friedel_coverage 0.000
_reflns_number_gt 2055
_reflns_number_total 2241
_reflns_threshold_expression 'I > 2\s(I)'
_cod_data_source_file d0ra06274j2.cif
_cod_data_source_block A
_cod_original_sg_symbol_H-M 'P 21/n'
_cod_database_code 7242696
_shelx_space_group_comment
;
The symmetry employed for this shelxl refinement is uniquely defined
by the following loop, which should always be used as a source of
symmetry information in preference to the above space-group names.
They are only intended as comments.
;
_shelxl_version_number 2014-3

loop_
_space_group_symop_operation_xyz
'x, y, z'
'-x+1/2, y+1/2, -z+1/2'
'-x, -y, -z'
'x-1/2, -y-1/2, z-1/2'

loop_
_atom_site_label
_atom_site_type_symbol
_atom_site_fract_x
_atom_site_fract_y
_atom_site_fract_z
_atom_site_U_iso_or_equiv
_atom_site_adp_type
_atom_site_occupancy
_atom_site_site_symmetry_order
_atom_site_calc_flag
_atom_site_refinement_flags_posn
_atom_site_refinement_flags_adp
_atom_site_refinement_flags_occupancy
_atom_site_disorder_assembly
_atom_site_disorder_group
N1 N 0.68785(12) 0.29939(7) 0.45610(6) 0.0201(2) Uani 1 1 d . . . . .
N2 N 0.49071(18) 0.45374(8) 0.13940(7) 0.0405(3) Uani 1 1 d . . . . .
N3 N 0.76428(16) 0.36004(8) 0.61578(7) 0.0307(3) Uani 1 1 d . . . . .
H3A H 0.797(2) 0.4222(12) 0.6511(11) 0.037 Uiso 1 1 d . U . . .
N4 N 0.84250(13) 0.57825(8) 0.64061(6) 0.0246(2) Uani 1 1 d . . . . .
C1 C 0.70445(16) 0.19560(9) 0.49449(8) 0.0259(3) Uani 1 1 d . . . . .
H1A H 0.7471 0.1864 0.5609 0.031 Uiso 1 1 calc R U . . .
C2 C 0.66023(16) 0.10725(9) 0.43789(9) 0.0279(3) Uani 1 1 d . . . . .
H2A H 0.6744 0.0382 0.4651 0.034 Uiso 1 1 calc R U . . .
C3 C 0.59257(16) 0.12010(9) 0.33739(8) 0.0260(3) Uani 1 1 d . . . . .
H3C H 0.5586 0.0600 0.2982 0.031 Uiso 1 1 calc R U . . .
C4 C 0.57775(15) 0.22198(9) 0.29859(8) 0.0231(3) Uani 1 1 d . . . . .
H4B H 0.5336 0.2310 0.2323 0.028 Uiso 1 1 calc R U . . .
C5 C 0.62856(14) 0.31448(8) 0.35756(7) 0.0199(2) Uani 1 1 d . . . . .
C6 C 0.62124(15) 0.42068(8) 0.32082(7) 0.0210(3) Uani 1 1 d . . . . .
C7 C 0.67881(14) 0.50797(8) 0.38308(7) 0.0209(3) Uani 1 1 d . . . . .
H7A H 0.6774 0.5772 0.3561 0.025 Uiso 1 1 calc R U . . .
C8 C 0.73717(14) 0.49631(8) 0.48180(7) 0.0194(3) Uani 1 1 d . . . . .
C9 C 0.73412(15) 0.38847(8) 0.52574(7) 0.0215(3) Uani 1 1 d . . . . .
C10 C 0.54982(17) 0.43830(8) 0.22051(8) 0.0275(3) Uani 1 1 d . . . . .
C11 C 0.79476(14) 0.59300(8) 0.54326(7) 0.0207(3) Uani 1 1 d . . . . .
C12 C 0.79908(16) 0.69753(9) 0.50239(8) 0.0252(3) Uani 1 1 d . . . . .
H12A H 0.7671 0.7074 0.4351 0.030 Uiso 1 1 calc R U . . .
C13 C 0.85068(16) 0.78554(9) 0.56209(8) 0.0273(3) Uani 1 1 d . . . . .
H13A H 0.8551 0.8547 0.5353 0.033 Uiso 1 1 calc R U . . .
C14 C 0.89581(15) 0.76957(9) 0.66237(8) 0.0280(3) Uani 1 1 d . . . . .
H14A H 0.9284 0.8275 0.7046 0.034 Uiso 1 1 calc R U . . .
C15 C 0.89071(16) 0.66504(10) 0.69731(8) 0.0279(3) Uani 1 1 d . . . . .
H15A H 0.9227 0.6539 0.7644 0.034 Uiso 1 1 calc R U . . .

loop_
_atom_site_aniso_label
_atom_site_aniso_U_11
_atom_site_aniso_U_22
_atom_site_aniso_U_33
_atom_site_aniso_U_23
_atom_site_aniso_U_13
_atom_site_aniso_U_12
N1 0.0191(4) 0.0216(5) 0.0195(5) 0.0024(3) 0.0012(3) 0.0044(3)
N2 0.0654(8) 0.0285(5) 0.0239(5) 0.0064(4) -0.0115(5) -0.0202(5)
N3 0.0444(6) 0.0276(5) 0.0194(5) 0.0034(3) 0.0000(4) 0.0084(4)
N4 0.0219(4) 0.0313(5) 0.0200(5) -0.0019(3) 0.0006(3) 0.0022(4)
C1 0.0255(5) 0.0252(6) 0.0266(6) 0.0062(4) 0.0013(4) 0.0075(4)
C2 0.0283(6) 0.0218(5) 0.0332(6) 0.0053(4) 0.0011(4) 0.0055(4)
C3 0.0221(5) 0.0236(5) 0.0316(6) -0.0021(4) 0.0007(4) 0.0018(4)
C4 0.0185(5) 0.0265(6) 0.0239(5) 0.0002(4) 0.0009(4) 0.0007(4)
C5 0.0146(5) 0.0247(5) 0.0204(5) 0.0016(4) 0.0020(4) 0.0020(4)
C6 0.0193(5) 0.0247(5) 0.0186(5) 0.0027(4) 0.0007(4) -0.0012(4)
C7 0.0187(5) 0.0230(5) 0.0210(5) 0.0031(4) 0.0022(4) -0.0003(4)
C8 0.0152(5) 0.0240(6) 0.0193(5) 0.0008(4) 0.0023(4) 0.0038(4)
C9 0.0199(5) 0.0252(5) 0.0193(5) -0.0002(4) 0.0020(4) 0.0062(4)
C10 0.0356(6) 0.0216(5) 0.0241(6) 0.0028(4) -0.0018(4) -0.0098(4)
C11 0.0148(5) 0.0272(6) 0.0204(5) -0.0014(4) 0.0033(4) 0.0045(4)
C12 0.0258(5) 0.0254(6) 0.0240(5) -0.0014(4) 0.0017(4) 0.0054(4)
C13 0.0243(6) 0.0255(6) 0.0320(6) -0.0032(4) 0.0023(4) 0.0049(4)
C14 0.0214(5) 0.0314(6) 0.0311(6) -0.0096(4) 0.0022(4) 0.0028(4)
C15 0.0241(5) 0.0381(6) 0.0212(5) -0.0054(4) 0.0008(4) 0.0019(5)

loop_
_atom_type_symbol
_atom_type_description
_atom_type_scat_dispersion_real
_atom_type_scat_dispersion_imag
_atom_type_scat_source
C C 0.0181 0.0091 'International Tables Vol C Tables 4.2.6.8 and 6.1.1.4'
H H 0.0000 0.0000 'International Tables Vol C Tables 4.2.6.8 and 6.1.1.4'
N N 0.0311 0.0180 'International Tables Vol C Tables 4.2.6.8 and 6.1.1.4'

loop_
_geom_angle_atom_site_label_1
_geom_angle_atom_site_label_2
_geom_angle_atom_site_label_3
_geom_angle
_geom_angle_site_symmetry_1
_geom_angle_site_symmetry_3
_geom_angle_publ_flag
C5 N1 C1 119.97(9) . . ?
C5 N1 C9 123.65(8) . . ?
C1 N1 C9 116.37(9) . . ?
C9 N3 H3A 106.4(9) . . ?
C15 N4 C11 118.73(10) . . ?
C2 C1 N1 121.66(10) . . ?
C2 C1 H1A 119.2 . . ?
N1 C1 H1A 119.2 . . ?
C1 C2 C3 119.76(10) . . ?
C1 C2 H2A 120.1 . . ?
C3 C2 H2A 120.1 . . ?
C4 C3 C2 119.03(10) . . ?
C4 C3 H3C 120.5 . . ?
C2 C3 H3C 120.5 . . ?
C3 C4 C5 121.13(10) . . ?
C3 C4 H4B 119.4 . . ?
C5 C4 H4B 119.4 . . ?
N1 C5 C6 118.17(9) . . ?
N1 C5 C4 118.39(9) . . ?
C6 C5 C4 123.44(9) . . ?
C7 C6 C5 120.22(9) . . ?
C7 C6 C10 120.84(9) . . ?
C5 C6 C10 118.91(9) . . ?
C8 C7 C6 123.29(9) . . ?
C8 C7 H7A 118.4 . . ?
C6 C7 H7A 118.4 . . ?
C7 C8 C9 118.94(9) . . ?
C7 C8 C11 120.16(9) . . ?
C9 C8 C11 120.86(9) . . ?
N3 C9 C8 129.75(10) . . ?
N3 C9 N1 114.94(9) . . ?
C8 C9 N1 115.30(9) . . ?
N2 C10 C6 179.16(13) . . ?
N4 C11 C12 120.16(9) . . ?
N4 C11 C8 118.07(9) . . ?
C12 C11 C8 121.77(9) . . ?
C13 C12 C11 120.07(10) . . ?
C13 C12 H12A 120.0 . . ?
C11 C12 H12A 120.0 . . ?
C12 C13 C14 119.21(10) . . ?
C12 C13 H13A 120.4 . . ?
C14 C13 H13A 120.4 . . ?
C15 C14 C13 117.69(10) . . ?
C15 C14 H14A 121.2 . . ?
C13 C14 H14A 121.2 . . ?
N4 C15 C14 124.12(10) . . ?
N4 C15 H15A 117.9 . . ?
C14 C15 H15A 117.9 . . ?

loop_
_geom_bond_atom_site_label_1
_geom_bond_atom_site_label_2
_geom_bond_distance
_geom_bond_site_symmetry_2
_geom_bond_publ_flag
N1 C5 1.3764(13) . ?
N1 C1 1.3834(13) . ?
N1 C9 1.4656(13) . ?
N2 C10 1.1541(15) . ?
N3 C9 1.2746(14) . ?
N3 H3A 0.921(15) . ?
N4 C15 1.3416(14) . ?
N4 C11 1.3475(14) . ?
C1 C2 1.3515(16) . ?
C1 H1A 0.9300 . ?
C2 C3 1.4101(16) . ?
C2 H2A 0.9300 . ?
C3 C4 1.3633(15) . ?
C3 H3C 0.9300 . ?
C4 C5 1.4183(14) . ?
C4 H4B 0.9300 . ?
C5 C6 1.4017(14) . ?
C6 C7 1.4022(14) . ?
C6 C10 1.4215(14) . ?
C7 C8 1.3726(14) . ?
C7 H7A 0.9300 . ?
C8 C9 1.4605(14) . ?
C8 C11 1.4871(14) . ?
C11 C12 1.4067(15) . ?
C12 C13 1.3808(15) . ?
C12 H12A 0.9300 . ?
C13 C14 1.3859(16) . ?
C13 H13A 0.9300 . ?
C14 C15 1.3767(17) . ?
C14 H14A 0.9300 . ?
C15 H15A 0.9300 . ?

loop_
_geom_torsion_atom_site_label_1
_geom_torsion_atom_site_label_2
_geom_torsion_atom_site_label_3
_geom_torsion_atom_site_label_4
_geom_torsion
_geom_torsion_site_symmetry_1
_geom_torsion_site_symmetry_2
_geom_torsion_site_symmetry_3
_geom_torsion_site_symmetry_4
_geom_torsion_publ_flag
C5 N1 C1 C2 -1.26(16) . . . . ?
C9 N1 C1 C2 178.08(10) . . . . ?
N1 C1 C2 C3 -0.95(17) . . . . ?
C1 C2 C3 C4 1.64(16) . . . . ?
C2 C3 C4 C5 -0.17(16) . . . . ?
C1 N1 C5 C6 -177.45(8) . . . . ?
C9 N1 C5 C6 3.26(15) . . . . ?
C1 N1 C5 C4 2.67(15) . . . . ?
C9 N1 C5 C4 -176.62(8) . . . . ?
C3 C4 C5 N1 -1.97(15) . . . . ?
C3 C4 C5 C6 178.16(9) . . . . ?
N1 C5 C6 C7 1.87(15) . . . . ?
C4 C5 C6 C7 -178.26(9) . . . . ?
N1 C5 C6 C10 -176.46(9) . . . . ?
C4 C5 C6 C10 3.41(15) . . . . ?
C5 C6 C7 C8 -2.52(16) . . . . ?
C10 C6 C7 C8 175.78(9) . . . . ?
C6 C7 C8 C9 -1.96(16) . . . . ?
C6 C7 C8 C11 -179.54(8) . . . . ?
C7 C8 C9 N3 -172.94(10) . . . . ?
C11 C8 C9 N3 4.62(17) . . . . ?
C7 C8 C9 N1 6.49(14) . . . . ?
C11 C8 C9 N1 -175.95(8) . . . . ?
C5 N1 C9 N3 172.14(9) . . . . ?
C1 N1 C9 N3 -7.17(14) . . . . ?
C5 N1 C9 C8 -7.38(14) . . . . ?
C1 N1 C9 C8 173.31(8) . . . . ?
C15 N4 C11 C12 1.06(15) . . . . ?
C15 N4 C11 C8 -178.59(9) . . . . ?
C7 C8 C11 N4 177.04(8) . . . . ?
C9 C8 C11 N4 -0.49(15) . . . . ?
C7 C8 C11 C12 -2.60(15) . . . . ?
C9 C8 C11 C12 179.87(9) . . . . ?
N4 C11 C12 C13 -0.55(16) . . . . ?
C8 C11 C12 C13 179.08(9) . . . . ?
C11 C12 C13 C14 -0.69(16) . . . . ?
C12 C13 C14 C15 1.36(16) . . . . ?
C11 N4 C15 C14 -0.34(16) . . . . ?
C13 C14 C15 N4 -0.89(17) . . . . ?
